data_4508570
loop_
_publ_author_name
'Xu, Wentao'
'Zhou, Youfu'
'Huang, Decai'
'Xiong, Wei'
'Su, Mingyi'
'Wang, Kun'
'Han, Shuo'
'Hong, Maochun'

_publ_section_title
;
 Crystal Structure, Multiplex Photoluminescence, and Magnetic Properties
 of a Series of Lanthanide Coordination Polymers Based on Quinoline
 Carboxylate Ligand
;
_journal_issue 12
_journal_name_full 'Crystal Growth &amp; Design'
_journal_page_first 5420
_journal_paper_doi 10.1021/cg401391b
_journal_volume 13
_journal_year 2013
_chemical_formula_moiety 'C32 H21 Er1 N4 O10'
_chemical_formula_sum 'C32 H21 Er N4 O10'
_chemical_formula_weight 788.79
_chemical_name_systematic
; 
 ? 
;
_space_group_IT_number 14
_symmetry_space_group_name_Hall '-P 2ybc'
_symmetry_space_group_name_H-M 'P 1 21/c 1'
_atom_sites_solution_hydrogens geom
_atom_sites_solution_primary direct
_atom_sites_solution_secondary difmap
_audit_creation_method SHELXL-97
_cell_angle_alpha 90.00
_cell_angle_beta 93.996(7)
_cell_angle_gamma 90.00
_cell_formula_units_Z 4
_cell_length_a 10.0501(9)
_cell_length_b 16.4536(13)
_cell_length_c 17.0953(14)
_cell_measurement_reflns_used 7427
_cell_measurement_temperature 293(2)
_cell_measurement_theta_max 27.4546
_cell_measurement_theta_min 2.2836
_cell_volume 2820.0(4)
_computing_cell_refinement CrystalClear
_computing_data_collection 'CrystalClear (Rigaku, 2000)'
_computing_data_reduction CrystalClear
_computing_molecular_graphics 'SHELXL-97 (Sheldrick, 1997)'
_computing_publication_material 'SHELXL-97 (Sheldrick, 1997)'
_computing_structure_refinement 'SHELXL-97 (Sheldrick, 1997)'
_computing_structure_solution 'SHELXS-97 (Sheldrick, 1997)'
_diffrn_ambient_temperature 293(2)
_diffrn_measured_fraction_theta_full 0.971
_diffrn_measured_fraction_theta_max 0.971
_diffrn_measurement_device_type 'Saturn 70 CCD diffractometer'
_diffrn_measurement_method \w
_diffrn_radiation_monochromator graphite
_diffrn_radiation_source 'fine-focus sealed tube'
_diffrn_radiation_type MoK\a
_diffrn_radiation_wavelength 0.71073
_diffrn_reflns_av_R_equivalents 0.0782
_diffrn_reflns_av_sigmaI/netI 0.0808
_diffrn_reflns_limit_h_max 12
_diffrn_reflns_limit_h_min -10
_diffrn_reflns_limit_k_max 21
_diffrn_reflns_limit_k_min -21
_diffrn_reflns_limit_l_max 22
_diffrn_reflns_limit_l_min -21
_diffrn_reflns_number 21658
_diffrn_reflns_theta_full 27.41
_diffrn_reflns_theta_max 27.41
_diffrn_reflns_theta_min 2.03
_exptl_absorpt_coefficient_mu 3.047
_exptl_absorpt_correction_T_max 1.0000
_exptl_absorpt_correction_T_min 0.3805
_exptl_absorpt_correction_type multi-scan
_exptl_absorpt_process_details '(CrystalClear; Rigaku, 2000)'
_exptl_crystal_colour Yellow
_exptl_crystal_density_diffrn 1.858
_exptl_crystal_density_method 'not measured'
_exptl_crystal_description Prism
_exptl_crystal_F_000 1556
_exptl_crystal_size_max 0.3000
_exptl_crystal_size_mid 0.1500
_exptl_crystal_size_min 0.1000
_refine_diff_density_max 2.179
_refine_diff_density_min -2.460
_refine_diff_density_rms 0.183
_refine_ls_extinction_coef SHELXL
_refine_ls_extinction_method none
_refine_ls_goodness_of_fit_ref 1.154
_refine_ls_hydrogen_treatment mixed
_refine_ls_matrix_type full
_refine_ls_number_parameters 428
_refine_ls_number_reflns 6215
_refine_ls_number_restraints 0
_refine_ls_restrained_S_all 1.154
_refine_ls_R_factor_all 0.0688
_refine_ls_R_factor_gt 0.0574
_refine_ls_shift/su_max 0.001
_refine_ls_shift/su_mean 0.000
_refine_ls_structure_factor_coef Fsqd
_refine_ls_weighting_details 'calc w=1/[\s^2^(Fo^2^)+(0.0463P)^2^+0.0000P] where P=(Fo^2^+2Fc^2^)/3'
_refine_ls_weighting_scheme calc
_refine_ls_wR_factor_gt 0.1198
_refine_ls_wR_factor_ref 0.1254
_reflns_number_gt 5504
_reflns_number_total 6215
_reflns_threshold_expression >2sigma(I)
_cod_data_source_file cg401391b_si_002.cif
_cod_data_source_block 7-Er
_cod_depositor_comments
;
The following automatic conversions were performed:

'_exptl_absorpt_correction_type' value 'Multi-scan' changed to
'multi-scan' according to
/home/saulius/struct/CIF-dictionaries/cif_core.dic dictionary named
'cif_core.dic' version 2.4.2 from 2011-04-26.

Automatic conversion script
Id: cif_fix_values 1891 2012-01-12 08:04:46Z andrius 
;
_cod_original_sg_symbol_H-M P21/C
_cod_database_code 4508570

loop_
_symmetry_equiv_pos_as_xyz
'x, y, z'
'-x, y+1/2, -z+1/2'
'-x, -y, -z'
'x, -y-1/2, z-1/2'

loop_
_atom_site_label
_atom_site_type_symbol
_atom_site_fract_x
_atom_site_fract_y
_atom_site_fract_z
_atom_site_U_iso_or_equiv
_atom_site_adp_type
_atom_site_occupancy
_atom_site_symmetry_multiplicity
_atom_site_calc_flag
_atom_site_refinement_flags
Er1 Er 0.24701(3) 0.520771(14) 0.012598(15) 0.01727(11) Uani 1 1 d .
O2 O -0.0895(4) 0.5734(2) -0.0198(3) 0.0241(10) Uani 1 1 d .
O7 O 0.2228(5) 0.4855(3) 0.2498(3) 0.0304(11) Uani 1 1 d .
O1 O 0.1099(4) 0.6315(2) -0.0029(2) 0.0215(10) Uani 1 1 d .
O3 O 0.3944(5) 0.4232(2) -0.0175(2) 0.0239(10) Uani 1 1 d .
O6 O 0.1695(5) 0.5540(2) 0.1422(2) 0.0233(10) Uani 1 1 d .
O4 O 0.5932(4) 0.3882(2) -0.0580(2) 0.0202(9) Uani 1 1 d .
O8 O 0.1804(5) 0.4954(3) -0.1243(3) 0.0266(11) Uani 1 1 d .
O9 O 0.3428(5) 0.5816(3) -0.1010(2) 0.0277(11) Uani 1 1 d .
O5 O 0.3143(5) 0.4563(2) 0.1401(2) 0.0240(10) Uani 1 1 d .
O10 O 0.2888(6) 0.5415(3) -0.2222(3) 0.0392(13) Uani 1 1 d .
N1 N -0.2179(5) 0.8675(3) -0.0371(3) 0.0212(12) Uani 1 1 d .
N2 N 0.3064(6) 0.1725(3) -0.1735(3) 0.0223(12) Uani 1 1 d .
N3 N 0.2346(6) 0.4986(3) 0.1795(3) 0.0206(12) Uani 1 1 d .
N4 N 0.2724(6) 0.5397(3) -0.1523(3) 0.0275(13) Uani 1 1 d .
C9 C -0.1945(6) 0.7249(3) -0.0631(3) 0.0187(13) Uani 1 1 d .
H9 H -0.2300 0.6781 -0.0896 0.022 Uiso 1 1 calc R
C19 C 0.4721(6) 0.2223(3) -0.0776(3) 0.0190(13) Uani 1 1 d .
C26 C 0.2440(6) 0.2444(3) -0.1818(3) 0.0199(13) Uani 1 1 d .
C17 C 0.4722(7) 0.3766(3) -0.0504(3) 0.0189(13) Uani 1 1 d .
C10 C -0.2594(6) 0.8010(3) -0.0757(3) 0.0194(13) Uani 1 1 d .
C4 C 0.0795(6) 0.7879(4) 0.0833(3) 0.0214(14) Uani 1 1 d .
H4 H 0.1302 0.7396 0.0922 0.026 Uiso 1 1 calc R
C1 C -0.0157(6) 0.6348(3) -0.0107(3) 0.0182(13) Uani 1 1 d .
C2 C -0.0825(6) 0.7177(3) -0.0139(3) 0.0186(13) Uani 1 1 d .
C12 C -0.4580(6) 0.7425(4) -0.1542(3) 0.0208(14) Uani 1 1 d .
H12 H -0.4424 0.6919 -0.1286 0.025 Uiso 1 1 calc R
C20 C 0.5819(7) 0.2046(4) -0.0232(3) 0.0234(14) Uani 1 1 d .
H20 H 0.6234 0.2470 0.0072 0.028 Uiso 1 1 calc R
C8 C -0.1090(7) 0.8605(4) 0.0165(3) 0.0224(14) Uani 1 1 d .
C25 C 0.2987(6) 0.3095(3) -0.1374(3) 0.0191(13) Uani 1 1 d .
H25 H 0.2562 0.3610 -0.1413 0.023 Uiso 1 1 calc R
C14 C -0.5863(7) 0.8242(4) -0.2498(3) 0.0252(14) Uani 1 1 d .
H14 H -0.6584 0.8294 -0.2884 0.030 Uiso 1 1 calc R
C28 C 0.0553(7) 0.1868(4) -0.2678(3) 0.0275(16) Uani 1 1 d .
H28 H 0.0867 0.1335 -0.2556 0.033 Uiso 1 1 calc R
C27 C 0.1249(7) 0.2538(4) -0.2365(3) 0.0210(14) Uani 1 1 d .
C21 C 0.6282(7) 0.1262(4) -0.0145(3) 0.0278(15) Uani 1 1 d .
H21 H 0.6995 0.1148 0.0234 0.033 Uiso 1 1 calc R
C3 C -0.0333(6) 0.7873(3) 0.0289(3) 0.0192(13) Uani 1 1 d .
C7 C -0.0691(7) 0.9313(4) 0.0595(4) 0.0274(15) Uani 1 1 d .
H7 H -0.1190 0.9801 0.0524 0.033 Uiso 1 1 calc R
C5 C 0.1163(7) 0.8576(4) 0.1234(3) 0.0275(15) Uani 1 1 d .
H5 H 0.1928 0.8573 0.1593 0.033 Uiso 1 1 calc R
C24 C 0.4146(7) 0.1566(4) -0.1218(3) 0.0213(14) Uani 1 1 d .
C23 C 0.4653(7) 0.0775(4) -0.1136(4) 0.0278(15) Uani 1 1 d .
H23 H 0.4264 0.0345 -0.1444 0.033 Uiso 1 1 calc R
C11 C -0.3736(6) 0.8090(3) -0.1353(3) 0.0192(13) Uani 1 1 d .
C15 C -0.5029(7) 0.8897(4) -0.2324(3) 0.0246(15) Uani 1 1 d .
H15 H -0.5181 0.9398 -0.2591 0.030 Uiso 1 1 calc R
C29 C -0.0594(7) 0.1972(4) -0.3167(3) 0.0321(17) Uani 1 1 d .
H29 H -0.1065 0.1507 -0.3367 0.038 Uiso 1 1 calc R
C16 C -0.3957(7) 0.8824(4) -0.1752(3) 0.0220(14) Uani 1 1 d .
H16 H -0.3384 0.9274 -0.1638 0.026 Uiso 1 1 calc R
C32 C 0.0763(7) 0.3320(4) -0.2555(4) 0.0289(16) Uani 1 1 d .
H32 H 0.1225 0.3783 -0.2345 0.035 Uiso 1 1 calc R
C18 C 0.4126(6) 0.3008(3) -0.0881(3) 0.0156(12) Uani 1 1 d .
C22 C 0.5718(7) 0.0627(4) -0.0607(4) 0.0306(16) Uani 1 1 d .
H22 H 0.6074 0.0094 -0.0553 0.037 Uiso 1 1 calc R
C13 C -0.5641(7) 0.7508(4) -0.2105(3) 0.0239(14) Uani 1 1 d .
H13 H -0.6219 0.7061 -0.2222 0.029 Uiso 1 1 calc R
C6 C 0.0419(7) 0.9295(4) 0.1116(3) 0.0283(16) Uani 1 1 d .
H6 H 0.0684 0.9772 0.1398 0.034 Uiso 1 1 calc R
C31 C -0.0388(7) 0.3425(5) -0.3048(4) 0.0353(17) Uani 1 1 d .
H31 H -0.0714 0.3956 -0.3169 0.042 Uiso 1 1 calc R
C30 C -0.1064(7) 0.2737(4) -0.3366(4) 0.0324(16) Uani 1 1 d .
H30 H -0.1836 0.2800 -0.3715 0.039 Uiso 1 1 calc R
HN2 H 0.275(6) 0.135(4) -0.198(4) 0.019(17) Uiso 1 1 d .

loop_
_atom_site_aniso_label
_atom_site_aniso_U_11
_atom_site_aniso_U_22
_atom_site_aniso_U_33
_atom_site_aniso_U_23
_atom_site_aniso_U_13
_atom_site_aniso_U_12
Er1 0.0187(2) 0.01547(15) 0.01716(16) -0.00070(9) -0.00229(11) 0.00014(11)
O2 0.019(3) 0.0122(18) 0.040(3) 0.0038(17) -0.006(2) -0.0011(17)
O7 0.044(3) 0.029(2) 0.018(2) 0.0072(18) 0.003(2) 0.002(2)
O1 0.018(3) 0.024(2) 0.023(2) 0.0013(17) -0.0019(18) 0.0016(18)
O3 0.027(3) 0.021(2) 0.023(2) -0.0059(17) -0.0027(19) 0.0029(19)
O6 0.030(3) 0.021(2) 0.019(2) 0.0029(17) -0.0003(19) 0.0076(19)
O4 0.014(3) 0.024(2) 0.022(2) -0.0029(17) -0.0034(18) -0.0050(18)
O8 0.031(3) 0.024(2) 0.024(2) -0.0008(18) -0.007(2) -0.001(2)
O9 0.031(3) 0.031(2) 0.021(2) 0.0013(18) 0.001(2) 0.000(2)
O5 0.026(3) 0.023(2) 0.023(2) -0.0003(17) -0.0017(19) 0.0083(19)
O10 0.059(4) 0.045(3) 0.015(2) 0.001(2) 0.005(2) 0.015(3)
N1 0.027(3) 0.021(2) 0.017(2) 0.0033(19) 0.003(2) 0.000(2)
N2 0.031(4) 0.020(2) 0.016(2) -0.005(2) -0.001(2) -0.005(2)
N3 0.022(3) 0.017(2) 0.022(3) 0.005(2) -0.002(2) -0.001(2)
N4 0.039(4) 0.022(2) 0.022(3) 0.001(2) 0.000(3) 0.009(3)
C9 0.023(4) 0.017(3) 0.016(3) 0.002(2) 0.002(2) -0.003(2)
C19 0.024(4) 0.017(3) 0.016(3) 0.000(2) 0.003(2) 0.000(2)
C26 0.019(4) 0.021(3) 0.020(3) 0.000(2) 0.005(2) -0.003(3)
C17 0.024(4) 0.019(3) 0.013(3) 0.002(2) -0.006(2) 0.002(3)
C10 0.020(4) 0.022(3) 0.017(3) 0.005(2) 0.003(2) 0.002(3)
C4 0.024(4) 0.028(3) 0.013(3) 0.004(2) 0.005(2) -0.001(3)
C1 0.018(4) 0.020(3) 0.017(3) 0.001(2) 0.002(2) 0.000(2)
C2 0.018(4) 0.021(3) 0.017(3) 0.003(2) 0.007(2) -0.002(3)
C12 0.023(4) 0.022(3) 0.018(3) 0.002(2) 0.003(3) 0.004(3)
C20 0.027(4) 0.026(3) 0.017(3) -0.001(2) 0.003(3) -0.001(3)
C8 0.030(4) 0.023(3) 0.015(3) 0.001(2) 0.004(3) -0.001(3)
C25 0.021(4) 0.017(3) 0.019(3) -0.004(2) 0.002(2) -0.004(2)
C14 0.019(4) 0.034(3) 0.022(3) 0.000(3) -0.001(3) 0.006(3)
C28 0.037(5) 0.028(3) 0.019(3) -0.003(2) 0.005(3) -0.008(3)
C27 0.020(4) 0.028(3) 0.015(3) -0.006(2) 0.003(2) -0.008(3)
C21 0.037(5) 0.028(3) 0.018(3) 0.002(2) 0.001(3) 0.003(3)
C3 0.020(4) 0.022(3) 0.016(3) 0.000(2) 0.005(2) 0.000(3)
C7 0.034(5) 0.025(3) 0.023(3) -0.003(3) 0.005(3) 0.001(3)
C5 0.028(4) 0.035(3) 0.019(3) -0.005(3) 0.000(3) -0.003(3)
C24 0.026(4) 0.024(3) 0.015(3) 0.004(2) 0.007(3) -0.002(3)
C23 0.035(5) 0.019(3) 0.030(3) -0.007(3) 0.006(3) -0.004(3)
C11 0.017(4) 0.022(3) 0.018(3) -0.001(2) 0.004(2) 0.004(2)
C15 0.029(4) 0.026(3) 0.019(3) 0.001(2) 0.003(3) 0.012(3)
C29 0.038(5) 0.042(4) 0.017(3) -0.009(3) 0.003(3) -0.023(3)
C16 0.025(4) 0.025(3) 0.017(3) 0.001(2) 0.004(3) 0.000(3)
C32 0.027(4) 0.027(3) 0.032(3) -0.009(3) -0.002(3) -0.001(3)
C18 0.018(4) 0.016(3) 0.013(3) -0.004(2) 0.005(2) -0.001(2)
C22 0.045(5) 0.021(3) 0.027(3) 0.001(3) 0.010(3) 0.010(3)
C13 0.024(4) 0.029(3) 0.019(3) -0.001(2) 0.004(3) -0.001(3)
C6 0.041(5) 0.026(3) 0.018(3) -0.006(2) -0.003(3) -0.007(3)
C31 0.031(5) 0.044(4) 0.030(4) -0.005(3) -0.003(3) 0.005(3)
C30 0.023(4) 0.050(4) 0.024(3) -0.003(3) 0.000(3) -0.004(3)

loop_
_atom_type_symbol
_atom_type_description
_atom_type_scat_dispersion_real
_atom_type_scat_dispersion_imag
_atom_type_scat_source
C C 0.0033 0.0016 'International Tables Vol C Tables 4.2.6.8 and 6.1.1.4'
Er Er -0.2586 4.9576 'International Tables Vol C Tables 4.2.6.8 and 6.1.1.4'
N N 0.0061 0.0033 'International Tables Vol C Tables 4.2.6.8 and 6.1.1.4'
O O 0.0106 0.0060 'International Tables Vol C Tables 4.2.6.8 and 6.1.1.4'
H H 0.0000 0.0000 'International Tables Vol C Tables 4.2.6.8 and 6.1.1.4'

loop_
_geom_angle_atom_site_label_1
_geom_angle_atom_site_label_2
_geom_angle_atom_site_label_3
_geom_angle
_geom_angle_site_symmetry_1
_geom_angle_site_symmetry_3
O2 Er1 O3 89.89(16) 3_565 .
O2 Er1 O1 97.82(15) 3_565 .
O3 Er1 O1 159.19(14) . .
O2 Er1 O4 157.09(15) 3_565 3_665
O3 Er1 O4 94.95(15) . 3_665
O1 Er1 O4 85.46(15) . 3_665
O2 Er1 O8 77.50(16) 3_565 .
O3 Er1 O8 78.45(15) . .
O1 Er1 O8 84.36(14) . .
O4 Er1 O8 125.41(15) 3_665 .
O2 Er1 O9 130.62(15) 3_565 .
O3 Er1 O9 79.03(15) . .
O1 Er1 O9 81.30(15) . .
O4 Er1 O9 72.28(14) 3_665 .
O8 Er1 O9 53.18(15) . .
O2 Er1 O6 80.43(15) 3_565 .
O3 Er1 O6 127.90(14) . .
O1 Er1 O6 72.66(13) . .
O4 Er1 O6 78.94(15) 3_665 .
O8 Er1 O6 145.46(16) . .
O9 Er1 O6 142.40(14) . .
O2 Er1 O5 78.73(15) 3_565 .
O3 Er1 O5 75.75(14) . .
O1 Er1 O5 124.65(14) . .
O4 Er1 O5 80.79(14) 3_665 .
O8 Er1 O5 144.68(13) . .
O9 Er1 O5 141.03(15) . .
O6 Er1 O5 52.15(13) . .
O2 Er1 N4 104.04(17) 3_565 .
O3 Er1 N4 75.49(15) . .
O1 Er1 N4 83.87(15) . .
O4 Er1 N4 98.85(16) 3_665 .
O8 Er1 N4 26.73(16) . .
O9 Er1 N4 26.58(15) . .
O6 Er1 N4 156.52(14) . .
O5 Er1 N4 151.10(15) . .
O2 Er1 N3 77.15(15) 3_565 .
O3 Er1 N3 102.05(15) . .
O1 Er1 N3 98.52(14) . .
O4 Er1 N3 79.94(14) 3_665 .
O8 Er1 N3 154.64(15) . .
O9 Er1 N3 152.17(15) . .
O6 Er1 N3 25.87(13) . .
O5 Er1 N3 26.34(14) . .
N4 Er1 N3 177.20(15) . .
C1 O2 Er1 165.8(4) . 3_565
C1 O1 Er1 129.5(4) . .
C17 O3 Er1 166.1(4) . .
N3 O6 Er1 96.2(3) . .
C17 O4 Er1 137.0(4) . 3_665
N4 O8 Er1 95.9(3) . .
N4 O9 Er1 95.4(3) . .
N3 O5 Er1 95.0(3) . .
C10 N1 C8 117.8(5) . .
C26 N2 C24 125.2(5) . .
C26 N2 HN2 117(5) . .
C24 N2 HN2 117(5) . .
O7 N3 O6 122.2(5) . .
O7 N3 O5 121.4(5) . .
O6 N3 O5 116.4(5) . .
O7 N3 Er1 175.8(4) . .
O6 N3 Er1 57.9(3) . .
O5 N3 Er1 58.6(3) . .
O10 N4 O9 123.4(6) . .
O10 N4 O8 121.7(6) . .
O9 N4 O8 114.9(5) . .
O10 N4 Er1 174.4(4) . .
O9 N4 Er1 58.0(3) . .
O8 N4 Er1 57.3(3) . .
C2 C9 C10 121.4(5) . .
C2 C9 H9 119.3 . .
C10 C9 H9 119.3 . .
C24 C19 C20 117.4(5) . .
C24 C19 C18 118.0(5) . .
C20 C19 C18 124.5(5) . .
N2 C26 C25 117.0(6) . .
N2 C26 C27 120.7(5) . .
C25 C26 C27 122.3(5) . .
O4 C17 O3 126.5(5) . .
O4 C17 C18 116.3(5) . .
O3 C17 C18 117.1(6) . .
N1 C10 C9 121.8(6) . .
N1 C10 C11 117.8(5) . .
C9 C10 C11 120.4(5) . .
C5 C4 C3 120.6(6) . .
C5 C4 H4 119.7 . .
C3 C4 H4 119.7 . .
O2 C1 O1 123.8(5) . .
O2 C1 C2 117.5(5) . .
O1 C1 C2 118.6(5) . .
C9 C2 C3 119.2(5) . .
C9 C2 C1 116.4(5) . .
C3 C2 C1 124.4(5) . .
C13 C12 C11 120.2(5) . .
C13 C12 H12 119.9 . .
C11 C12 H12 119.9 . .
C21 C20 C19 120.3(6) . .
C21 C20 H20 119.8 . .
C19 C20 H20 119.8 . .
N1 C8 C7 117.1(5) . .
N1 C8 C3 123.8(5) . .
C7 C8 C3 119.1(6) . .
C18 C25 C26 121.9(5) . .
C18 C25 H25 119.0 . .
C26 C25 H25 119.0 . .
C15 C14 C13 119.8(6) . .
C15 C14 H14 120.1 . .
C13 C14 H14 120.1 . .
C29 C28 C27 120.5(6) . .
C29 C28 H28 119.7 . .
C27 C28 H28 119.7 . .
C28 C27 C32 118.6(6) . .
C28 C27 C26 121.6(6) . .
C32 C27 C26 119.7(5) . .
C20 C21 C22 121.0(6) . .
C20 C21 H21 119.5 . .
C22 C21 H21 119.5 . .
C4 C3 C2 125.1(5) . .
C4 C3 C8 119.0(5) . .
C2 C3 C8 115.9(5) . .
C6 C7 C8 120.2(6) . .
C6 C7 H7 119.9 . .
C8 C7 H7 119.9 . .
C4 C5 C6 120.6(6) . .
C4 C5 H5 119.7 . .
C6 C5 H5 119.7 . .
N2 C24 C23 120.4(6) . .
N2 C24 C19 118.1(5) . .
C23 C24 C19 121.5(6) . .
C22 C23 C24 119.4(6) . .
C22 C23 H23 120.3 . .
C24 C23 H23 120.3 . .
C16 C11 C12 119.1(6) . .
C16 C11 C10 120.0(5) . .
C12 C11 C10 120.9(5) . .
C14 C15 C16 120.4(6) . .
C14 C15 H15 119.8 . .
C16 C15 H15 119.8 . .
C30 C29 C28 121.2(6) . .
C30 C29 H29 119.4 . .
C28 C29 H29 119.4 . .
C11 C16 C15 120.0(6) . .
C11 C16 H16 120.0 . .
C15 C16 H16 120.0 . .
C31 C32 C27 120.9(6) . .
C31 C32 H32 119.6 . .
C27 C32 H32 119.6 . .
C25 C18 C19 119.5(5) . .
C25 C18 C17 117.6(5) . .
C19 C18 C17 122.9(5) . .
C23 C22 C21 120.3(6) . .
C23 C22 H22 119.9 . .
C21 C22 H22 119.9 . .
C14 C13 C12 120.5(6) . .
C14 C13 H13 119.8 . .
C12 C13 H13 119.8 . .
C7 C6 C5 120.6(6) . .
C7 C6 H6 119.7 . .
C5 C6 H6 119.7 . .
C32 C31 C30 119.5(7) . .
C32 C31 H31 120.3 . .
C30 C31 H31 120.3 . .
C29 C30 C31 119.3(7) . .
C29 C30 H30 120.3 . .
C31 C30 H30 120.3 . .

loop_
_geom_bond_atom_site_label_1
_geom_bond_atom_site_label_2
_geom_bond_distance
_geom_bond_site_symmetry_2
Er1 O2 2.224(4) 3_565
Er1 O3 2.268(4) .
Er1 O1 2.289(4) .
Er1 O4 2.291(4) 3_665
Er1 O8 2.425(4) .
Er1 O9 2.441(4) .
Er1 O6 2.461(4) .
Er1 O5 2.475(4) .
Er1 N4 2.865(5) .
Er1 N3 2.888(5) .
O2 C1 1.257(7) .
O2 Er1 2.224(4) 3_565
O7 N3 1.235(7) .
O1 C1 1.261(7) .
O3 C17 1.256(7) .
O6 N3 1.267(6) .
O4 C17 1.247(7) .
O4 Er1 2.291(4) 3_665
O8 N4 1.296(7) .
O9 N4 1.288(7) .
O5 N3 1.286(7) .
O10 N4 1.219(7) .
N1 C10 1.329(7) .
N1 C8 1.384(8) .
N2 C26 1.343(8) .
N2 C24 1.378(8) .
N2 HN2 0.79(6) .
C9 C2 1.364(8) .
C9 C10 1.420(8) .
C9 H9 0.9500 .
C19 C24 1.420(8) .
C19 C20 1.423(8) .
C19 C18 1.429(8) .
C26 C25 1.402(8) .
C26 C27 1.476(8) .
C17 C18 1.508(7) .
C10 C11 1.487(8) .
C4 C5 1.374(8) .
C4 C3 1.415(8) .
C4 H4 0.9500 .
C1 C2 1.519(8) .
C2 C3 1.428(8) .
C12 C13 1.393(8) .
C12 C11 1.407(8) .
C12 H12 0.9500 .
C20 C21 1.376(8) .
C20 H20 0.9500 .
C8 C7 1.421(8) .
C8 C3 1.432(8) .
C25 C18 1.380(8) .
C25 H25 0.9500 .
C14 C15 1.384(9) .
C14 C13 1.393(8) .
C14 H14 0.9500 .
C28 C29 1.385(9) .
C28 C27 1.393(8) .
C28 H28 0.9500 .
C27 C32 1.406(9) .
C21 C22 1.404(9) .
C21 H21 0.9500 .
C7 C6 1.378(9) .
C7 H7 0.9500 .
C5 C6 1.406(9) .
C5 H5 0.9500 .
C24 C23 1.401(8) .
C23 C22 1.375(9) .
C23 H23 0.9500 .
C11 C16 1.398(8) .
C15 C16 1.408(8) .
C15 H15 0.9500 .
C29 C30 1.380(10) .
C29 H29 0.9500 .
C16 H16 0.9500 .
C32 C31 1.393(9) .
C32 H32 0.9500 .
C22 H22 0.9500 .
C13 H13 0.9500 .
C6 H6 0.9500 .
C31 C30 1.410(10) .
C31 H31 0.9500 .
C30 H30 0.9500 .

loop_
_geom_hbond_atom_site_label_D
_geom_hbond_atom_site_label_H
_geom_hbond_atom_site_label_A
_geom_hbond_distance_DH
_geom_hbond_distance_HA
_geom_hbond_distance_DA
_geom_hbond_angle_DHA
_geom_hbond_site_symmetry_A
N2 HN2 O7 0.79(6) 2.23(6) 3.005(6) 167(6) 4_565
